data_4119819
loop_
_publ_author_name
'Hu Xiong'
'Hao Xu'
'Saihu Liao'
'Zuowei Xie'
'Yong Tang'

_publ_contact_author_name
;
;
_publ_section_title
;
 Copper-Catalyzed Highly Enantioselective Cyclopentannulation of Indoles
 with Donor-Acceptor Cyclopropanes
;
_journal_name_full 'Journal of the American Chemical Society'
_journal_page_first 7851
_journal_page_last 7854
_journal_paper_doi 10.1021/ja4042127
_journal_volume 135
_journal_year 2013
_chemical_formula_moiety 'C35 N3 O6, C4 O2'
_chemical_formula_sum 'C39 H43 N3 O8'
_chemical_formula_weight 681.76
_chemical_name_systematic
;
 ? 
;
_space_group_crystal_system monoclinic
_space_group_IT_number 14
_space_group_name_Hall '-P 2yn'
_space_group_name_H-M_alt 'P 1 21/n 1'
_symmetry_space_group_name_Hall '-P 2yn'
_symmetry_space_group_name_H-M 'P 1 21/n 1'
_atom_sites_solution_hydrogens geom
_atom_sites_solution_primary direct
_atom_sites_solution_secondary difmap
_audit_creation_date 2012-09-22
_audit_creation_method
;
  Olex2 1.2
  (compiled 2012.05.09 svn.r2324, GUI svn.r4230)
;
_cell_angle_alpha 90.00
_cell_angle_beta 100.148(2)
_cell_angle_gamma 90.00
_cell_formula_units_Z 4
_cell_length_a 18.6896(19)
_cell_length_b 10.0615(10)
_cell_length_c 19.5653(17)
_cell_measurement_reflns_used 0
_cell_measurement_temperature 293(2)
_cell_measurement_theta_max 20.356
_cell_measurement_theta_min 2.214
_cell_volume 3621.6(6)
_computing_cell_refinement 'Bruker SMART'
_computing_data_collection 'Bruker SMART'
_computing_data_reduction 'SAINT v6.02A (Bruker, 2001)'
_computing_molecular_graphics
;
O. V. Dolomanov, L. J. Bourhis, R. J. Gildea, J. A. K. Howard and H. Puschmann,
OLEX2: a complete structure solution, refinement and analysis program.
J. Appl. Cryst. (2009). 42, 339-341.
;
_computing_publication_material
;
O. V. Dolomanov, L. J. Bourhis, R. J. Gildea, J. A. K. Howard and H. Puschmann,
OLEX2: a complete structure solution, refinement and analysis program.
J. Appl. Cryst. (2009). 42, 339-341.
;
_computing_structure_refinement 'SHELXL-97 (Sheldrick, 1997)'
_computing_structure_solution 'SHELXS-97 (Sheldrick, 1990)'
_diffrn_ambient_temperature 293(2)
_diffrn_measured_fraction_theta_full 1.000
_diffrn_measured_fraction_theta_max 1.000
_diffrn_measurement_device_type 'CCD area detector'
_diffrn_measurement_method 'phi and omega scans'
_diffrn_radiation_monochromator graphite
_diffrn_radiation_type MoK\a
_diffrn_radiation_wavelength 0.71073
_diffrn_reflns_av_R_equivalents 0.0526
_diffrn_reflns_av_unetI/netI 0.0552
_diffrn_reflns_limit_h_max 22
_diffrn_reflns_limit_h_min -22
_diffrn_reflns_limit_k_max 6
_diffrn_reflns_limit_k_min -12
_diffrn_reflns_limit_l_max 23
_diffrn_reflns_limit_l_min -23
_diffrn_reflns_number 20459
_diffrn_reflns_theta_full 25.50
_diffrn_reflns_theta_max 25.50
_diffrn_reflns_theta_min 2.11
_diffrn_source 'fine-focus sealed tube'
_exptl_absorpt_coefficient_mu 0.088
_exptl_absorpt_correction_T_max 1
_exptl_absorpt_correction_T_min 0.206378
_exptl_absorpt_correction_type none
_exptl_absorpt_process_details
;
SADABS v.2.10 (Bruker,2003) was used for absorption correction.
R(int) was 0.0816 before and 0.0258 after correction.
The Ratio of minimum to maximum transmission is 0.2064.
The \l/2 correction factor is 0.0015.
;
_exptl_crystal_colour colorless
_exptl_crystal_density_diffrn 1.250
_exptl_crystal_description prismatic
_exptl_crystal_F_000 1448
_exptl_crystal_size_max 0.265
_exptl_crystal_size_mid 0.211
_exptl_crystal_size_min 0.087
_refine_diff_density_max 0.395
_refine_diff_density_min -0.411
_refine_diff_density_rms 0.049
_refine_ls_extinction_method none
_refine_ls_goodness_of_fit_ref 1.022
_refine_ls_hydrogen_treatment constr
_refine_ls_matrix_type full
_refine_ls_number_parameters 446
_refine_ls_number_reflns 6733
_refine_ls_number_restraints 49
_refine_ls_restrained_S_all 1.072
_refine_ls_R_factor_all 0.1125
_refine_ls_R_factor_gt 0.0695
_refine_ls_shift/su_max 0.021
_refine_ls_shift/su_mean 0.000
_refine_ls_structure_factor_coef Fsqd
_refine_ls_weighting_details 'calc w=1/[\s^2^(Fo^2^)+(0.1132P)^2^+1.2182P] where P=(Fo^2^+2Fc^2^)/3'
_refine_ls_weighting_scheme calc
_refine_ls_wR_factor_gt 0.1910
_refine_ls_wR_factor_ref 0.2242
_reflns_number_gt 3988
_reflns_number_total 6733
_reflns_threshold_expression >2sigma(I)
_cod_data_source_file ja4042127_11.cif
_cod_data_source_block cd212503
_cod_database_code 4119819

loop_
_space_group_symop_id
_space_group_symop_operation_xyz
1 'x, y, z'
2 '-x+1/2, y+1/2, -z+1/2'
3 '-x, -y, -z'
4 'x-1/2, -y-1/2, z-1/2'

loop_
_atom_site_label
_atom_site_type_symbol
_atom_site_fract_x
_atom_site_fract_y
_atom_site_fract_z
_atom_site_U_iso_or_equiv
_atom_site_adp_type
_atom_site_occupancy
_atom_site_symmetry_multiplicity
_atom_site_calc_flag
_atom_site_refinement_flags
N1 N 0.50526(14) 0.7227(2) 0.21916(14) 0.0508(7) Uani 1 1 d .
N2 N 0.58482(13) 0.9171(2) 0.24329(13) 0.0459(6) Uani 1 1 d .
N3 N 0.75797(15) 0.7733(3) 0.08454(15) 0.0581(7) Uani 1 1 d .
O1 O 0.40670(13) 0.8525(2) 0.22511(15) 0.0724(7) Uani 1 1 d .
O2 O 0.41156(13) 0.6357(2) 0.25830(16) 0.0787(8) Uani 1 1 d .
O3 O 0.56389(13) 1.0993(2) 0.09101(13) 0.0644(7) Uani 1 1 d .
O4 O 0.48139(13) 1.1033(2) 0.16001(13) 0.0612(6) Uani 1 1 d .
O5 O 0.41398(14) 0.7369(2) 0.08681(15) 0.0795(8) Uani 1 1 d .
O6 O 0.39220(11) 0.9523(2) 0.06736(12) 0.0591(6) Uani 1 1 d .
O7 O 0.1350(5) 0.9410(10) -0.0064(4) 0.282(4) Uani 1 1 d U
O8 O 0.0737(3) 0.8224(4) 0.0438(2) 0.1550(15) Uani 1 1 d U
C1 C 0.51260(16) 0.8906(3) 0.11861(16) 0.0450(7) Uani 1 1 d .
C2 C 0.55656(17) 0.8341(3) 0.06520(16) 0.0505(8) Uani 1 1 d .
C3 C 0.63141(16) 0.8040(3) 0.10660(15) 0.0453(7) Uani 1 1 d .
C4 C 0.61394(16) 0.7380(3) 0.17275(15) 0.0438(7) Uani 1 1 d .
C5 C 0.54937(16) 0.8227(3) 0.19072(15) 0.0424(7) Uani 1 1 d .
C6 C 0.5353(2) 0.5872(3) 0.2177(2) 0.0613(9) Uani 1 1 d .
C7 C 0.58430(19) 0.5963(3) 0.16476(19) 0.0569(9) Uani 1 1 d .
C8 C 0.65169(17) 0.8609(3) 0.27459(16) 0.0469(7) Uani 1 1 d .
C9 C 0.6957(2) 0.8980(4) 0.33646(18) 0.0626(9) Uani 1 1 d .
C10 C 0.7595(2) 0.8289(4) 0.3572(2) 0.0741(11) Uani 1 1 d .
C11 C 0.7797(2) 0.7256(4) 0.3189(2) 0.0723(11) Uani 1 1 d .
C12 C 0.73524(18) 0.6881(4) 0.25710(19) 0.0598(9) Uani 1 1 d .
C13 C 0.67156(16) 0.7566(3) 0.23558(15) 0.0466(7) Uani 1 1 d .
C14 C 0.43838(19) 0.7481(3) 0.2329(2) 0.0604(9) Uani 1 1 d .
C15 C 0.34282(11) 0.6403(3) 0.27387(14) 0.0657(10) Uani 1 1 d G
C16 C 0.32724(14) 0.7073(3) 0.33162(14) 0.0818(12) Uani 1 1 d G
C17 C 0.25907(17) 0.6948(3) 0.35008(14) 0.0938(14) Uani 1 1 d G
C18 C 0.20647(12) 0.6152(4) 0.31078(18) 0.0987(15) Uani 1 1 d G
C19 C 0.22205(13) 0.5482(3) 0.25303(17) 0.1046(16) Uani 1 1 d G
C20 C 0.29023(15) 0.5607(3) 0.23457(13) 0.0888(13) Uani 1 1 d G
C21 C 0.68511(18) 0.7333(3) 0.07088(16) 0.0515(8) Uani 1 1 d .
C22 C 0.6778(2) 0.6275(3) 0.02562(17) 0.0632(10) Uani 1 1 d .
C23 C 0.7484(3) 0.6003(4) 0.01138(19) 0.0735(12) Uani 1 1 d .
C24 C 0.7966(2) 0.6924(4) 0.0472(2) 0.0707(11) Uani 1 1 d .
C25 C 0.8709(3) 0.6933(5) 0.0441(3) 0.1044(15) Uani 1 1 d U
C26 C 0.8942(3) 0.5950(6) 0.0025(3) 0.1163(15) Uani 1 1 d U
C27 C 0.8484(4) 0.5037(6) -0.0328(3) 0.1179(15) Uani 1 1 d U
C28 C 0.7762(3) 0.5034(5) -0.0296(2) 0.1098(15) Uani 1 1 d U
C29 C 0.7903(2) 0.8822(4) 0.1274(2) 0.0709(10) Uani 1 1 d .
C30 C 0.6107(3) 0.5491(4) -0.0058(2) 0.0898(14) Uani 1 1 d .
C31 C 0.5442(2) 0.9840(4) 0.29150(19) 0.0681(10) Uani 1 1 d .
C32 C 0.52290(17) 1.0418(3) 0.12135(17) 0.0473(8) Uani 1 1 d .
C33 C 0.4899(3) 1.2454(4) 0.1653(3) 0.0933(14) Uani 1 1 d .
C34 C 0.43357(18) 0.8505(3) 0.09165(18) 0.0544(8) Uani 1 1 d .
C35 C 0.31802(19) 0.9197(5) 0.0353(2) 0.0872(13) Uani 1 1 d .
C36 C 0.0867(6) 0.8674(9) -0.0124(5) 0.170(2) Uani 1 1 d U
C37 C 0.0522(5) 0.8217(9) -0.0764(4) 0.196(3) Uani 1 1 d U
C38 C 0.1092(5) 0.8570(8) 0.1089(4) 0.174(2) Uani 1 1 d DU
C39 C 0.0771(6) 0.8073(9) 0.1621(4) 0.200(3) Uani 1 1 d DU

loop_
_atom_site_aniso_label
_atom_site_aniso_U_11
_atom_site_aniso_U_22
_atom_site_aniso_U_33
_atom_site_aniso_U_23
_atom_site_aniso_U_13
_atom_site_aniso_U_12
N1 0.0492(15) 0.0342(13) 0.0706(17) 0.0029(12) 0.0147(13) 0.0001(11)
N2 0.0546(15) 0.0355(12) 0.0468(14) -0.0083(11) 0.0066(12) 0.0027(11)
N3 0.0574(17) 0.0581(17) 0.0622(17) 0.0008(14) 0.0198(14) 0.0112(14)
O1 0.0608(15) 0.0544(14) 0.109(2) 0.0163(14) 0.0334(14) 0.0118(12)
O2 0.0591(15) 0.0580(15) 0.126(2) 0.0231(15) 0.0368(15) -0.0012(12)
O3 0.0619(15) 0.0523(13) 0.0782(16) 0.0024(12) 0.0100(13) -0.0111(12)
O4 0.0693(15) 0.0365(11) 0.0771(16) -0.0053(11) 0.0110(13) 0.0047(11)
O5 0.0655(16) 0.0539(15) 0.110(2) -0.0178(14) -0.0111(15) -0.0159(12)
O6 0.0434(12) 0.0626(14) 0.0660(14) -0.0010(12) -0.0052(11) 0.0022(11)
O7 0.348(9) 0.298(8) 0.193(6) 0.024(6) 0.027(6) -0.139(7)
O8 0.241(4) 0.132(3) 0.095(3) -0.015(2) 0.037(3) -0.039(3)
C1 0.0433(16) 0.0341(15) 0.0548(18) -0.0054(13) 0.0006(14) 0.0005(13)
C2 0.0525(19) 0.0485(17) 0.0480(18) -0.0048(14) 0.0022(15) 0.0029(14)
C3 0.0494(18) 0.0396(15) 0.0464(17) -0.0047(13) 0.0073(14) 0.0035(13)
C4 0.0451(16) 0.0357(15) 0.0496(17) -0.0054(13) 0.0062(13) 0.0014(13)
C5 0.0441(17) 0.0313(14) 0.0519(17) -0.0048(13) 0.0089(14) -0.0018(12)
C6 0.067(2) 0.0349(16) 0.083(3) 0.0031(16) 0.0163(19) -0.0011(15)
C7 0.061(2) 0.0369(16) 0.072(2) -0.0068(16) 0.0084(17) 0.0049(15)
C8 0.0551(19) 0.0379(15) 0.0461(17) 0.0049(14) 0.0038(15) -0.0035(14)
C9 0.075(2) 0.056(2) 0.051(2) 0.0002(17) -0.0026(18) -0.0115(18)
C10 0.070(3) 0.078(3) 0.065(2) 0.013(2) -0.017(2) -0.017(2)
C11 0.052(2) 0.081(3) 0.078(3) 0.026(2) -0.0057(19) 0.003(2)
C12 0.052(2) 0.062(2) 0.065(2) 0.0129(17) 0.0083(17) 0.0089(17)
C13 0.0470(17) 0.0451(17) 0.0475(17) 0.0062(14) 0.0082(14) 0.0016(14)
C14 0.053(2) 0.0471(19) 0.082(2) 0.0074(18) 0.0169(18) -0.0042(17)
C15 0.059(2) 0.057(2) 0.084(3) 0.012(2) 0.020(2) -0.0081(18)
C16 0.077(3) 0.081(3) 0.087(3) -0.012(2) 0.014(2) -0.011(2)
C17 0.096(3) 0.100(3) 0.095(3) -0.003(3) 0.045(3) 0.004(3)
C18 0.074(3) 0.111(4) 0.121(4) 0.010(3) 0.041(3) -0.017(3)
C19 0.074(3) 0.126(4) 0.115(4) -0.014(3) 0.019(3) -0.037(3)
C20 0.081(3) 0.104(3) 0.085(3) -0.014(3) 0.025(2) -0.026(3)
C21 0.061(2) 0.0466(17) 0.0457(17) -0.0016(15) 0.0070(15) 0.0103(15)
C22 0.094(3) 0.0510(19) 0.0443(18) -0.0051(16) 0.0106(18) 0.0186(19)
C23 0.112(3) 0.064(2) 0.050(2) 0.0085(19) 0.030(2) 0.036(2)
C24 0.084(3) 0.072(2) 0.064(2) 0.023(2) 0.035(2) 0.033(2)
C25 0.114(3) 0.109(3) 0.109(3) 0.047(2) 0.072(3) 0.056(3)
C26 0.134(3) 0.117(3) 0.117(3) 0.039(2) 0.074(3) 0.064(3)
C27 0.162(4) 0.107(3) 0.102(3) 0.020(2) 0.070(3) 0.069(3)
C28 0.170(4) 0.090(3) 0.083(3) 0.013(2) 0.059(3) 0.062(3)
C29 0.058(2) 0.079(3) 0.077(3) -0.001(2) 0.0151(19) -0.006(2)
C30 0.124(4) 0.066(2) 0.069(2) -0.029(2) -0.013(2) 0.013(2)
C31 0.085(3) 0.059(2) 0.061(2) -0.0117(18) 0.0160(19) 0.0109(19)
C32 0.0402(17) 0.0444(17) 0.0520(18) -0.0022(15) -0.0064(15) 0.0013(14)
C33 0.123(4) 0.040(2) 0.119(4) -0.013(2) 0.027(3) 0.008(2)
C34 0.0492(19) 0.0499(19) 0.061(2) -0.0098(16) 0.0008(16) -0.0046(16)
C35 0.044(2) 0.114(4) 0.095(3) -0.009(3) -0.015(2) 0.001(2)
C36 0.246(6) 0.149(4) 0.119(4) -0.004(4) 0.039(4) -0.081(4)
C37 0.269(8) 0.209(7) 0.106(5) -0.022(5) 0.024(6) -0.054(7)
C38 0.264(6) 0.146(4) 0.112(4) -0.024(4) 0.037(4) -0.056(4)
C39 0.298(9) 0.184(7) 0.131(6) -0.016(5) 0.074(6) -0.055(7)

loop_
_atom_type_symbol
_atom_type_description
_atom_type_scat_dispersion_real
_atom_type_scat_dispersion_imag
_atom_type_scat_source
C C 0.0033 0.0016 'International Tables Vol C Tables 4.2.6.8 and 6.1.1.4'
H H 0.0000 0.0000 'International Tables Vol C Tables 4.2.6.8 and 6.1.1.4'
N N 0.0061 0.0033 'International Tables Vol C Tables 4.2.6.8 and 6.1.1.4'
O O 0.0106 0.0060 'International Tables Vol C Tables 4.2.6.8 and 6.1.1.4'

loop_
_geom_angle_atom_site_label_1
_geom_angle_atom_site_label_2
_geom_angle_atom_site_label_3
_geom_angle
C5 N1 C6 112.6(2)
C14 N1 C5 123.2(2)
C14 N1 C6 123.2(3)
C5 N2 C31 121.6(3)
C8 N2 C5 107.5(2)
C8 N2 C31 115.0(3)
C21 N3 C29 128.5(3)
C24 N3 C21 108.2(3)
C24 N3 C29 123.3(3)
C14 O2 C15 118.1(3)
C32 O4 C33 115.8(3)
C34 O6 C35 115.6(3)
C36 O8 C38 125.9(7)
C2 C1 C5 103.9(2)
C32 C1 C2 108.1(3)
C32 C1 C5 111.0(2)
C34 C1 C2 105.4(2)
C34 C1 C5 115.3(3)
C34 C1 C32 112.4(2)
C3 C2 C1 105.2(2)
C2 C3 C4 102.8(2)
C21 C3 C2 118.4(3)
C21 C3 C4 116.4(2)
C3 C4 C5 103.9(2)
C7 C4 C3 116.3(3)
C7 C4 C5 104.5(2)
C13 C4 C3 114.1(2)
C13 C4 C5 102.7(2)
C13 C4 C7 113.3(3)
N1 C5 C1 116.2(2)
N1 C5 C4 102.6(2)
N2 C5 N1 113.0(2)
N2 C5 C1 114.2(2)
N2 C5 C4 103.8(2)
C4 C5 C1 105.1(2)
N1 C6 C7 103.7(3)
C6 C7 C4 103.9(3)
C9 C8 N2 127.9(3)
C13 C8 N2 111.6(3)
C13 C8 C9 120.5(3)
C10 C9 C8 118.0(4)
C11 C10 C9 121.9(3)
C10 C11 C12 120.0(3)
C13 C12 C11 118.8(4)
C8 C13 C4 108.8(3)
C12 C13 C4 130.4(3)
C12 C13 C8 120.8(3)
N1 C14 O2 109.2(3)
O1 C14 N1 126.4(3)
O1 C14 O2 124.4(3)
O2 C15 C16 122.4(2)
O2 C15 C20 117.1(2)
C16 C15 C20 120.0
C17 C16 C15 120.0
C16 C17 C18 120.0
C19 C18 C17 120.0
C20 C19 C18 120.0
C19 C20 C15 120.0
N3 C21 C3 118.9(3)
C22 C21 N3 109.2(3)
C22 C21 C3 131.9(3)
C21 C22 C23 106.5(4)
C21 C22 C30 130.2(3)
C23 C22 C30 123.3(3)
C24 C23 C22 108.3(3)
C24 C23 C28 118.3(5)
C28 C23 C22 133.4(5)
N3 C24 C23 107.8(3)
N3 C24 C25 129.4(5)
C23 C24 C25 122.8(4)
C26 C25 C24 115.6(6)
C27 C26 C25 122.9(6)
C26 C27 C28 121.2(5)
C27 C28 C23 119.3(6)
O3 C32 O4 123.1(3)
O3 C32 C1 123.3(3)
O4 C32 C1 113.6(3)
O5 C34 O6 124.1(3)
O5 C34 C1 122.7(3)
O6 C34 C1 112.8(3)
O7 C36 O8 114.3(9)
O7 C36 C37 122.3(9)
O8 C36 C37 123.0(8)
O8 C38 C39 113.8(7)

loop_
_geom_bond_atom_site_label_1
_geom_bond_atom_site_label_2
_geom_bond_distance
N1 C5 1.471(4)
N1 C6 1.476(4)
N1 C14 1.348(4)
N2 C5 1.470(4)
N2 C8 1.410(4)
N2 C31 1.473(4)
N3 C21 1.400(4)
N3 C24 1.380(4)
N3 C29 1.446(5)
O1 C14 1.202(4)
O2 C14 1.366(4)
O2 C15 1.372(3)
O3 C32 1.198(4)
O4 C32 1.328(4)
O4 C33 1.440(4)
O5 C34 1.198(4)
O6 C34 1.321(4)
O6 C35 1.455(4)
O7 C36 1.158(9)
O8 C36 1.251(8)
O8 C38 1.374(8)
C1 C2 1.547(4)
C1 C5 1.609(4)
C1 C32 1.534(4)
C1 C34 1.532(4)
C2 C3 1.518(4)
C3 C4 1.540(4)
C3 C21 1.500(4)
C4 C5 1.567(4)
C4 C7 1.528(4)
C4 C13 1.496(4)
C6 C7 1.502(5)
C8 C9 1.389(4)
C8 C13 1.386(4)
C9 C10 1.378(5)
C10 C11 1.373(6)
C11 C12 1.392(5)
C12 C13 1.375(4)
C15 C16 1.3900
C15 C20 1.3900
C16 C17 1.3900
C17 C18 1.3900
C18 C19 1.3900
C19 C20 1.3900
C21 C22 1.376(5)
C22 C23 1.423(6)
C22 C30 1.516(6)
C23 C24 1.392(6)
C23 C28 1.417(5)
C24 C25 1.400(6)
C25 C26 1.398(7)
C26 C27 1.358(9)
C27 C28 1.363(8)
C36 C37 1.383(10)
C38 C39 1.382(8)

loop_
_geom_torsion_atom_site_label_1
_geom_torsion_atom_site_label_2
_geom_torsion_atom_site_label_3
_geom_torsion_atom_site_label_4
_geom_torsion
N1 C6 C7 C4 33.3(3)
N2 C8 C9 C10 -179.7(3)
N2 C8 C13 C4 -0.5(3)
N2 C8 C13 C12 180.0(3)
N3 C21 C22 C23 0.6(4)
N3 C21 C22 C30 -179.3(4)
N3 C24 C25 C26 178.1(4)
O2 C15 C16 C17 -171.7(3)
O2 C15 C20 C19 172.1(3)
C1 C2 C3 C4 43.4(3)
C1 C2 C3 C21 173.3(3)
C2 C1 C5 N1 -110.0(3)
C2 C1 C5 N2 115.7(3)
C2 C1 C5 C4 2.6(3)
C2 C1 C32 O3 -6.2(4)
C2 C1 C32 O4 173.1(2)
C2 C1 C34 O5 64.0(4)
C2 C1 C34 O6 -108.8(3)
C2 C3 C4 C5 -40.9(3)
C2 C3 C4 C7 73.3(3)
C2 C3 C4 C13 -151.9(2)
C2 C3 C21 N3 139.9(3)
C2 C3 C21 C22 -42.2(5)
C3 C4 C5 N1 145.0(2)
C3 C4 C5 N2 -97.1(2)
C3 C4 C5 C1 23.1(3)
C3 C4 C7 C6 -148.9(3)
C3 C4 C13 C8 98.1(3)
C3 C4 C13 C12 -82.5(4)
C3 C21 C22 C23 -177.5(3)
C3 C21 C22 C30 2.6(6)
C4 C3 C21 N3 -96.7(3)
C4 C3 C21 C22 81.2(4)
C5 N1 C6 C7 -19.7(4)
C5 N1 C14 O1 -1.1(6)
C5 N1 C14 O2 179.6(3)
C5 N2 C8 C9 -164.0(3)
C5 N2 C8 C13 15.7(3)
C5 C1 C2 C3 -28.1(3)
C5 C1 C32 O3 107.2(3)
C5 C1 C32 O4 -73.5(3)
C5 C1 C34 O5 -50.0(4)
C5 C1 C34 O6 137.3(3)
C5 C4 C7 C6 -35.0(3)
C5 C4 C13 C8 -13.6(3)
C5 C4 C13 C12 165.8(3)
C6 N1 C5 N2 -113.2(3)
C6 N1 C5 C1 112.1(3)
C6 N1 C5 C4 -2.0(3)
C6 N1 C14 O1 -168.4(4)
C6 N1 C14 O2 12.3(5)
C7 C4 C5 N1 22.7(3)
C7 C4 C5 N2 140.6(2)
C7 C4 C5 C1 -99.2(3)
C7 C4 C13 C8 -125.7(3)
C7 C4 C13 C12 53.7(4)
C8 N2 C5 N1 87.2(3)
C8 N2 C5 C1 -137.1(2)
C8 N2 C5 C4 -23.2(3)
C8 C9 C10 C11 -0.4(5)
C9 C8 C13 C4 179.3(3)
C9 C8 C13 C12 -0.3(5)
C9 C10 C11 C12 0.0(6)
C10 C11 C12 C13 0.3(5)
C11 C12 C13 C4 -179.6(3)
C11 C12 C13 C8 -0.2(5)
C13 C4 C5 N1 -95.8(3)
C13 C4 C5 N2 22.0(3)
C13 C4 C5 C1 142.3(2)
C13 C4 C7 C6 76.0(3)
C13 C8 C9 C10 0.6(5)
C14 N1 C5 N2 78.3(4)
C14 N1 C5 C1 -56.5(4)
C14 N1 C5 C4 -170.6(3)
C14 N1 C6 C7 148.8(3)
C14 O2 C15 C16 -73.2(4)
C14 O2 C15 C20 114.9(3)
C15 O2 C14 N1 -178.4(3)
C15 O2 C14 O1 2.4(6)
C15 C16 C17 C18 0.0
C16 C15 C20 C19 0.0
C16 C17 C18 C19 0.0
C17 C18 C19 C20 0.0
C18 C19 C20 C15 0.0
C20 C15 C16 C17 0.0
C21 N3 C24 C23 -1.2(4)
C21 N3 C24 C25 -179.7(4)
C21 C3 C4 C5 -172.0(3)
C21 C3 C4 C7 -57.8(4)
C21 C3 C4 C13 77.0(3)
C21 C22 C23 C24 -1.4(4)
C21 C22 C23 C28 178.6(4)
C22 C23 C24 N3 1.6(4)
C22 C23 C24 C25 -179.8(3)
C22 C23 C28 C27 179.8(4)
C23 C24 C25 C26 -0.1(6)
C24 N3 C21 C3 178.7(3)
C24 N3 C21 C22 0.4(4)
C24 C23 C28 C27 -0.3(6)
C24 C25 C26 C27 0.0(7)
C25 C26 C27 C28 0.0(8)
C26 C27 C28 C23 0.1(8)
C28 C23 C24 N3 -178.3(3)
C28 C23 C24 C25 0.3(6)
C29 N3 C21 C3 -3.5(5)
C29 N3 C21 C22 178.1(3)
C29 N3 C24 C23 -179.1(3)
C29 N3 C24 C25 2.4(6)
C30 C22 C23 C24 178.5(3)
C30 C22 C23 C28 -1.5(6)
C31 N2 C5 N1 -48.3(4)
C31 N2 C5 C1 87.4(3)
C31 N2 C5 C4 -158.7(3)
C31 N2 C8 C9 -25.2(4)
C31 N2 C8 C13 154.5(3)
C32 C1 C2 C3 90.0(3)
C32 C1 C5 N1 134.0(3)
C32 C1 C5 N2 -0.2(3)
C32 C1 C5 C4 -113.3(3)
C32 C1 C34 O5 -178.6(3)
C32 C1 C34 O6 8.7(4)
C33 O4 C32 O3 -1.7(5)
C33 O4 C32 C1 179.0(3)
C34 C1 C2 C3 -149.7(3)
C34 C1 C5 N1 4.8(3)
C34 C1 C5 N2 -129.5(3)
C34 C1 C5 C4 117.4(3)
C34 C1 C32 O3 -122.0(3)
C34 C1 C32 O4 57.3(3)
C35 O6 C34 O5 2.1(5)
C35 O6 C34 C1 174.8(3)
C36 O8 C38 C39 171.0(9)
C38 O8 C36 O7 2.7(16)
C38 O8 C36 C37 175.5(9)
